data_4314031
loop_
_publ_author_name
'Angelo Maspero'
'Ibrahim Kani'
'Ahmed A. Mohamed'
'Mohammad A. Omary'
'Richard J. Staples'
'John P. Fackler'

_publ_contact_author_address
; Department of Chemistry
    Texas A&M University
College Station, TX 77843
;
_publ_contact_author_email fackler@mail.chem.tamu.edu
_publ_contact_author_name 'John P. Fackler'
_publ_section_title
;
 Syntheses and Structures of Dinuclear Gold(I) Dithiophosphonate Complexes
 and the Reaction of the Dithiophosphonate Complexes with Phosphines:
 Diverse Coordination Types
;
_journal_name_full 'Inorganic Chemistry'
_journal_page_first 5311
_journal_page_last 5319
_journal_paper_doi 10.1021/ic034114y
_journal_volume 42
_journal_year 2003
_chemical_formula_sum 'C50 H56 Au2 O4 P4 S4'
_chemical_formula_weight 1367.00
_chemical_name_systematic
; 
 ? 
;
_space_group_IT_number 2
_symmetry_cell_setting triclinic
_symmetry_space_group_name_Hall '-P 1'
_symmetry_space_group_name_H-M 'P -1'
_atom_sites_solution_hydrogens geom
_atom_sites_solution_primary direct
_atom_sites_solution_secondary difmap
_audit_creation_method SHELXL-97
_cell_angle_alpha 93.370(2)
_cell_angle_beta 97.118(2)
_cell_angle_gamma 106.682(2)
_cell_formula_units_Z 1
_cell_length_a 8.3230(10)
_cell_length_b 11.1147(13)
_cell_length_c 14.4695(17)
_cell_measurement_temperature 293(2)
_cell_volume 1266.0(3)
_computing_cell_refinement 'SMART (BRUKER, V5.054, 1998)'
_computing_data_collection 'ASTRO (BRUKER, V5.007, 1997)'
_computing_data_reduction 'SAINT (BRUKER, V6.01, 1999)'
_computing_molecular_graphics 'SHELXTL (BRUKER, 1998, V5.1)'
_computing_publication_material 'XCIF (Sheldrick and BRUKER, 1997, V5.1)'
_computing_structure_refinement 'SHELXL-97 (Sheldrick, 1997)'
_computing_structure_solution 'SHELXS-97 (Sheldrick, 1990)'
_diffrn_ambient_temperature 293(2)
_diffrn_measured_fraction_theta_full 0.988
_diffrn_measured_fraction_theta_max 0.988
_diffrn_measurement_method '\w, 0.3 deg'
_diffrn_radiation_monochromator graphite
_diffrn_radiation_source 'fine-focus sealed tube'
_diffrn_radiation_type MoK\a
_diffrn_radiation_wavelength 0.71073
_diffrn_reflns_av_R_equivalents 0.0197
_diffrn_reflns_av_sigmaI/netI 0.0459
_diffrn_reflns_limit_h_max 11
_diffrn_reflns_limit_h_min -10
_diffrn_reflns_limit_k_max 12
_diffrn_reflns_limit_k_min -14
_diffrn_reflns_limit_l_max 19
_diffrn_reflns_limit_l_min -13
_diffrn_reflns_number 9452
_diffrn_reflns_theta_full 28.30
_diffrn_reflns_theta_max 28.30
_diffrn_reflns_theta_min 1.43
_diffrn_standards_decay_% <1
_diffrn_standards_interval_count 0
_diffrn_standards_number 0
_exptl_absorpt_coefficient_mu 6.122
_exptl_absorpt_correction_T_max 0.962216
_exptl_absorpt_correction_T_min 0.797994
_exptl_absorpt_correction_type 'Empirical, SADABS'
_exptl_crystal_colour colorless
_exptl_crystal_density_diffrn 1.793
_exptl_crystal_density_method 'not measured'
_exptl_crystal_description neelde
_exptl_crystal_F_000 670
_exptl_crystal_size_max 0.10
_exptl_crystal_size_mid 0.10
_exptl_crystal_size_min 0.04
_refine_diff_density_max 1.383
_refine_diff_density_min -1.028
_refine_diff_density_rms 0.113
_refine_ls_extinction_method none
_refine_ls_goodness_of_fit_ref 1.119
_refine_ls_hydrogen_treatment mixed
_refine_ls_matrix_type full
_refine_ls_number_parameters 289
_refine_ls_number_reflns 6223
_refine_ls_number_restraints 18
_refine_ls_restrained_S_all 1.151
_refine_ls_R_factor_all 0.0346
_refine_ls_R_factor_gt 0.0289
_refine_ls_shift/su_max 0.008
_refine_ls_shift/su_mean 0.000
_refine_ls_structure_factor_coef Fsqd
_refine_ls_weighting_details 'calc w=1/[\s^2^(Fo^2^)+(0.0156P)^2^+0.0000P] where P=(Fo^2^+2Fc^2^)/3'
_refine_ls_weighting_scheme calc
_refine_ls_wR_factor_gt 0.0565
_refine_ls_wR_factor_ref 0.0574
_reflns_number_gt 5378
_reflns_number_total 6223
_reflns_threshold_expression >2sigma(I)
_cod_data_source_file ic034114ysi20030604_012934_3.cif
_cod_data_source_block complex3
_cod_depositor_comments
;
The following automatic conversions were performed:

'_symmetry_cell_setting' value 'Triclinic' changed to 'triclinic'
according to the built-in table from CIF Core dictionary named
'cif_core.dic' version 2.4.1 from 2010-06-29.

Automatic conversion script
Id: cif_fix_values 1646 2011-03-28 12:23:43Z adriana 
;
_cod_database_code 4314031

loop_
_symmetry_equiv_pos_as_xyz
'x, y, z'
'-x, -y, -z'

loop_
_atom_site_label
_atom_site_type_symbol
_atom_site_fract_x
_atom_site_fract_y
_atom_site_fract_z
_atom_site_U_iso_or_equiv
_atom_site_adp_type
_atom_site_occupancy
_atom_site_symmetry_multiplicity
_atom_site_calc_flag
_atom_site_refinement_flags
_atom_site_disorder_assembly
_atom_site_disorder_group
Au1 Au 0.66781(2) 0.854515(14) 0.827416(11) 0.02935(5) Uani 1 1 d . . .
S1 S 0.53321(13) 0.66023(9) 0.74252(8) 0.0339(2) Uani 1 1 d . . .
S2 S 0.83758(15) 0.57711(11) 0.88230(8) 0.0420(3) Uani 1 1 d . . .
P1 P 0.80420(13) 1.04799(9) 0.90196(7) 0.0258(2) Uani 1 1 d . . .
P2 P 0.73547(14) 0.58909(9) 0.75610(8) 0.0305(2) Uani 1 1 d . . .
O1 O 0.8625(4) 0.6777(2) 0.6956(2) 0.0386(7) Uani 1 1 d . . .
O2 O 0.4094(5) 0.0933(3) 0.5343(2) 0.0521(9) Uani 1 1 d . . .
C1 C 0.9489(5) 1.0457(4) 1.0074(3) 0.0283(9) Uani 1 1 d . . .
H1A H 1.0260 1.1299 1.0254 0.034 Uiso 1 1 calc R . .
H1B H 0.8841 1.0215 1.0581 0.034 Uiso 1 1 calc R . .
C2 C 0.9397(5) 1.1471(4) 0.8287(3) 0.0278(9) Uani 1 1 d . . .
C3 C 0.9768(5) 1.0907(4) 0.7484(3) 0.0374(10) Uani 1 1 d . . .
H3A H 0.9297 1.0043 0.7323 0.045 Uiso 1 1 calc R . .
C4 C 1.0833(6) 1.1625(5) 0.6927(3) 0.0473(12) Uani 1 1 d . . .
H4A H 1.1084 1.1239 0.6398 0.057 Uiso 1 1 calc R . .
C5 C 1.1523(6) 1.2910(5) 0.7151(3) 0.0475(12) Uani 1 1 d . . .
H5A H 1.2235 1.3395 0.6777 0.057 Uiso 1 1 calc R . .
C6 C 1.1139(6) 1.3463(4) 0.7937(4) 0.0455(12) Uani 1 1 d . . .
H6A H 1.1601 1.4329 0.8092 0.055 Uiso 1 1 calc R . .
C7 C 1.0082(5) 1.2760(4) 0.8501(3) 0.0378(10) Uani 1 1 d . . .
H7A H 0.9832 1.3155 0.9026 0.045 Uiso 1 1 calc R . .
C8 C 0.6666(5) 1.1366(3) 0.9380(3) 0.0257(8) Uani 1 1 d . . .
C9 C 0.5028(5) 1.1066(4) 0.8924(3) 0.0297(9) Uani 1 1 d . . .
H9A H 0.4610 1.0363 0.8486 0.036 Uiso 1 1 calc R . .
C10 C 0.3993(5) 1.1809(4) 0.9113(3) 0.0387(10) Uani 1 1 d . . .
H10A H 0.2904 1.1623 0.8784 0.046 Uiso 1 1 calc R . .
C11 C 0.4593(6) 1.2824(4) 0.9791(3) 0.0431(11) Uani 1 1 d . . .
H11A H 0.3904 1.3320 0.9923 0.052 Uiso 1 1 calc R . .
C12 C 0.6198(6) 1.3099(4) 1.0270(3) 0.0451(12) Uani 1 1 d . . .
H12A H 0.6589 1.3774 1.0733 0.054 Uiso 1 1 calc R . .
C13 C 0.7250(5) 1.2380(4) 1.0071(3) 0.0363(10) Uani 1 1 d . . .
H13A H 0.8342 1.2575 1.0398 0.044 Uiso 1 1 calc R . .
C14 C 1.0382(7) 0.6713(5) 0.6967(4) 0.0552(14) Uani 1 1 d . . .
H14A H 1.0695 0.6272 0.7496 0.066 Uiso 1 1 calc R . .
C15 C 1.0569(10) 0.6107(7) 0.6112(6) 0.107(2) Uani 1 1 d U . .
H15A H 1.1646 0.5924 0.6162 0.128 Uiso 1 1 calc R . .
H15B H 0.9659 0.5326 0.5935 0.128 Uiso 1 1 calc R . .
C16 C 1.0496(10) 0.6986(8) 0.5460(6) 0.111(2) Uani 1 1 d U . .
H16A H 0.9323 0.6886 0.5209 0.133 Uiso 1 1 calc R . .
H16B H 1.1082 0.6842 0.4945 0.133 Uiso 1 1 calc R . .
C17 C 1.1274(9) 0.8241(7) 0.5910(6) 0.0992(18) Uani 1 1 d U . .
H17A H 1.0523 0.8759 0.5802 0.119 Uiso 1 1 calc R . .
H17B H 1.2327 0.8633 0.5678 0.119 Uiso 1 1 calc R . .
C18 C 1.1633(8) 0.8062(6) 0.7030(6) 0.105(2) Uani 1 1 d U . .
H18A H 1.2798 0.8087 0.7234 0.125 Uiso 1 1 calc R . .
H18B H 1.1320 0.8669 0.7423 0.125 Uiso 1 1 calc R . .
C19 C 0.6532(5) 0.4388(3) 0.6870(3) 0.0286(9) Uani 1 1 d . . .
C20 C 0.6248(6) 0.3267(4) 0.7274(3) 0.0369(10) Uani 1 1 d . . .
H20A H 0.6588 0.3276 0.7912 0.044 Uiso 1 1 calc R . .
C21 C 0.5463(6) 0.2133(4) 0.6740(3) 0.0435(12) Uani 1 1 d . . .
H21A H 0.5289 0.1383 0.7020 0.052 Uiso 1 1 calc R . .
C22 C 0.4929(6) 0.2098(4) 0.5788(3) 0.0346(10) Uani 1 1 d . . .
C23 C 0.5261(6) 0.3203(4) 0.5369(3) 0.0378(10) Uani 1 1 d . . .
H23A H 0.4952 0.3191 0.4728 0.045 Uiso 1 1 calc R . .
C24 C 0.6060(6) 0.4334(4) 0.5913(3) 0.0406(11) Uani 1 1 d . . .
H24A H 0.6287 0.5080 0.5627 0.049 Uiso 1 1 calc R . .
C25 C 0.3489(7) 0.0855(5) 0.4366(3) 0.0573(14) Uani 1 1 d . . .
H25A H 0.2932 -0.0012 0.4134 0.086 Uiso 1 1 calc R . .
H25B H 0.4427 0.1188 0.4036 0.086 Uiso 1 1 calc R . .
H25C H 0.2700 0.1335 0.4272 0.086 Uiso 1 1 calc R . .

loop_
_atom_site_aniso_label
_atom_site_aniso_U_11
_atom_site_aniso_U_22
_atom_site_aniso_U_33
_atom_site_aniso_U_23
_atom_site_aniso_U_13
_atom_site_aniso_U_12
Au1 0.03184(9) 0.02491(8) 0.02965(9) -0.00106(6) 0.00068(6) 0.00818(6)
S1 0.0345(6) 0.0285(5) 0.0364(6) -0.0037(5) 0.0015(5) 0.0085(4)
S2 0.0491(7) 0.0387(6) 0.0327(6) -0.0033(5) -0.0050(5) 0.0106(5)
P1 0.0267(5) 0.0253(5) 0.0248(5) 0.0012(4) -0.0006(4) 0.0089(4)
P2 0.0359(6) 0.0241(5) 0.0295(6) -0.0008(4) 0.0036(5) 0.0070(4)
O1 0.0412(18) 0.0301(15) 0.0468(19) 0.0076(14) 0.0163(15) 0.0093(13)
O2 0.082(3) 0.0268(16) 0.0334(18) -0.0041(14) -0.0050(17) 0.0005(15)
C1 0.033(2) 0.029(2) 0.023(2) 0.0019(16) -0.0016(17) 0.0107(16)
C2 0.025(2) 0.029(2) 0.029(2) 0.0025(17) -0.0010(17) 0.0098(16)
C3 0.041(3) 0.037(2) 0.032(2) 0.0020(19) 0.005(2) 0.0088(19)
C4 0.054(3) 0.055(3) 0.032(3) 0.002(2) 0.011(2) 0.012(2)
C5 0.047(3) 0.052(3) 0.044(3) 0.019(2) 0.013(2) 0.010(2)
C6 0.046(3) 0.031(2) 0.057(3) 0.009(2) 0.008(2) 0.007(2)
C7 0.040(3) 0.031(2) 0.044(3) 0.001(2) 0.009(2) 0.0123(19)
C8 0.027(2) 0.027(2) 0.025(2) 0.0046(16) 0.0061(17) 0.0093(16)
C9 0.031(2) 0.031(2) 0.027(2) 0.0055(17) 0.0018(17) 0.0088(17)
C10 0.028(2) 0.051(3) 0.042(3) 0.017(2) 0.006(2) 0.017(2)
C11 0.046(3) 0.045(3) 0.049(3) 0.010(2) 0.020(2) 0.023(2)
C12 0.050(3) 0.045(3) 0.042(3) -0.008(2) 0.015(2) 0.017(2)
C13 0.032(2) 0.038(2) 0.037(2) -0.005(2) 0.0037(19) 0.0094(19)
C14 0.066(4) 0.051(3) 0.069(4) 0.020(3) 0.036(3) 0.035(3)
C15 0.083(4) 0.117(5) 0.124(6) -0.010(4) 0.027(4) 0.034(4)
C16 0.086(4) 0.118(4) 0.136(5) 0.005(4) 0.021(4) 0.041(3)
C17 0.067(3) 0.091(4) 0.144(5) 0.022(4) 0.022(3) 0.024(3)
C18 0.059(3) 0.094(4) 0.156(5) -0.055(4) -0.011(4) 0.040(3)
C19 0.034(2) 0.024(2) 0.027(2) -0.0003(17) 0.0042(18) 0.0080(16)
C20 0.056(3) 0.030(2) 0.023(2) 0.0022(18) 0.002(2) 0.011(2)
C21 0.071(3) 0.024(2) 0.028(2) 0.0039(18) 0.000(2) 0.006(2)
C22 0.046(3) 0.026(2) 0.031(2) -0.0016(18) 0.004(2) 0.0093(18)
C23 0.053(3) 0.031(2) 0.027(2) 0.0033(18) -0.003(2) 0.012(2)
C24 0.056(3) 0.028(2) 0.035(3) 0.0045(19) -0.002(2) 0.012(2)
C25 0.077(4) 0.041(3) 0.040(3) -0.006(2) -0.016(3) 0.009(3)

loop_
_atom_type_symbol
_atom_type_description
_atom_type_scat_dispersion_real
_atom_type_scat_dispersion_imag
_atom_type_scat_source
C C 0.0033 0.0016 'International Tables Vol C Tables 4.2.6.8 and 6.1.1.4'
H H 0.0000 0.0000 'International Tables Vol C Tables 4.2.6.8 and 6.1.1.4'
O O 0.0106 0.0060 'International Tables Vol C Tables 4.2.6.8 and 6.1.1.4'
P P 0.1023 0.0942 'International Tables Vol C Tables 4.2.6.8 and 6.1.1.4'
S S 0.1246 0.1234 'International Tables Vol C Tables 4.2.6.8 and 6.1.1.4'
Au Au -2.0133 8.8022 'International Tables Vol C Tables 4.2.6.8 and 6.1.1.4'

loop_
_geom_angle_atom_site_label_1
_geom_angle_atom_site_label_2
_geom_angle_atom_site_label_3
_geom_angle
_geom_angle_site_symmetry_1
_geom_angle_site_symmetry_3
_geom_angle_publ_flag
P1 Au1 S1 176.52(4) . . ?
P2 S1 Au1 97.50(5) . . ?
C8 P1 C2 106.00(17) . . ?
C8 P1 C1 105.85(18) . . ?
C2 P1 C1 104.14(18) . . ?
C8 P1 Au1 114.81(13) . . ?
C2 P1 Au1 111.54(13) . . ?
C1 P1 Au1 113.64(13) . . ?
O1 P2 C19 105.33(16) . . ?
O1 P2 S2 114.36(13) . . ?
C19 P2 S2 113.11(14) . . ?
O1 P2 S1 102.21(12) . . ?
C19 P2 S1 102.86(14) . . ?
S2 P2 S1 117.45(7) . . ?
C14 O1 P2 120.8(3) . . ?
C22 O2 C25 117.5(3) . . ?
C1 C1 P1 112.0(3) 2_777 . ?
C7 C2 C3 118.7(4) . . ?
C7 C2 P1 122.4(3) . . ?
C3 C2 P1 118.9(3) . . ?
C4 C3 C2 120.5(4) . . ?
C5 C4 C3 120.3(4) . . ?
C6 C5 C4 118.9(4) . . ?
C5 C6 C7 121.4(4) . . ?
C6 C7 C2 120.1(4) . . ?
C9 C8 C13 119.3(4) . . ?
C9 C8 P1 118.9(3) . . ?
C13 C8 P1 121.7(3) . . ?
C8 C9 C10 120.5(4) . . ?
C11 C10 C9 119.6(4) . . ?
C12 C11 C10 120.0(4) . . ?
C11 C12 C13 120.6(4) . . ?
C12 C13 C8 119.8(4) . . ?
C15 C14 O1 111.2(5) . . ?
C15 C14 C18 104.6(5) . . ?
O1 C14 C18 110.1(4) . . ?
C16 C15 C14 104.1(7) . . ?
C15 C16 C17 109.4(8) . . ?
C16 C17 C18 105.0(6) . . ?
C14 C18 C17 95.9(5) . . ?
C20 C19 C24 118.0(4) . . ?
C20 C19 P2 121.7(3) . . ?
C24 C19 P2 120.1(3) . . ?
C21 C20 C19 120.5(4) . . ?
C20 C21 C22 120.7(4) . . ?
O2 C22 C23 125.1(4) . . ?
O2 C22 C21 115.5(4) . . ?
C23 C22 C21 119.4(4) . . ?
C22 C23 C24 119.2(4) . . ?
C23 C24 C19 122.1(4) . . ?

loop_
_geom_bond_atom_site_label_1
_geom_bond_atom_site_label_2
_geom_bond_distance
_geom_bond_site_symmetry_2
_geom_bond_publ_flag
Au1 P1 2.2580(10) . ?
Au1 S1 2.3207(10) . ?
S1 P2 2.0489(16) . ?
S2 P2 1.9450(16) . ?
P1 C8 1.813(4) . ?
P1 C2 1.825(4) . ?
P1 C1 1.829(4) . ?
P2 O1 1.608(3) . ?
P2 C19 1.799(4) . ?
O1 C14 1.483(5) . ?
O2 C22 1.359(5) . ?
O2 C25 1.429(5) . ?
C1 C1 1.522(7) 2_777 ?
C2 C7 1.381(5) . ?
C2 C3 1.397(5) . ?
C3 C4 1.387(6) . ?
C4 C5 1.380(6) . ?
C5 C6 1.376(6) . ?
C6 C7 1.381(6) . ?
C8 C9 1.377(5) . ?
C8 C13 1.392(5) . ?
C9 C10 1.392(5) . ?
C10 C11 1.382(6) . ?
C11 C12 1.367(6) . ?
C12 C13 1.387(6) . ?
C14 C15 1.422(8) . ?
C14 C18 1.551(8) . ?
C15 C16 1.407(10) . ?
C16 C17 1.434(9) . ?
C17 C18 1.644(10) . ?
C19 C20 1.379(5) . ?
C19 C24 1.384(6) . ?
C20 C21 1.378(5) . ?
C21 C22 1.388(6) . ?
C22 C23 1.373(5) . ?
C23 C24 1.384(6) . ?

loop_
_geom_torsion_atom_site_label_1
_geom_torsion_atom_site_label_2
_geom_torsion_atom_site_label_3
_geom_torsion_atom_site_label_4
_geom_torsion
_geom_torsion_site_symmetry_1
_geom_torsion_site_symmetry_2
_geom_torsion_site_symmetry_3
_geom_torsion_site_symmetry_4
_geom_torsion_publ_flag
P1 Au1 S1 P2 86.6(7) . . . . ?
S1 Au1 P1 C8 110.2(6) . . . . ?
S1 Au1 P1 C2 -10.3(7) . . . . ?
S1 Au1 P1 C1 -127.7(6) . . . . ?
Au1 S1 P2 O1 -67.77(12) . . . . ?
Au1 S1 P2 C19 -176.85(13) . . . . ?
Au1 S1 P2 S2 58.24(7) . . . . ?
C19 P2 O1 C14 -81.4(4) . . . . ?
S2 P2 O1 C14 43.4(3) . . . . ?
S1 P2 O1 C14 171.4(3) . . . . ?
C8 P1 C1 C1 169.4(4) . . . 2_777 ?
C2 P1 C1 C1 -79.1(4) . . . 2_777 ?
Au1 P1 C1 C1 42.5(4) . . . 2_777 ?
C8 P1 C2 C7 40.6(4) . . . . ?
C1 P1 C2 C7 -70.8(4) . . . . ?
Au1 P1 C2 C7 166.3(3) . . . . ?
C8 P1 C2 C3 -140.0(3) . . . . ?
C1 P1 C2 C3 108.6(3) . . . . ?
Au1 P1 C2 C3 -14.3(4) . . . . ?
C7 C2 C3 C4 1.3(6) . . . . ?
P1 C2 C3 C4 -178.1(4) . . . . ?
C2 C3 C4 C5 -0.8(7) . . . . ?
C3 C4 C5 C6 0.2(7) . . . . ?
C4 C5 C6 C7 -0.1(8) . . . . ?
C5 C6 C7 C2 0.6(7) . . . . ?
C3 C2 C7 C6 -1.2(6) . . . . ?
P1 C2 C7 C6 178.2(4) . . . . ?
C2 P1 C8 C9 100.8(3) . . . . ?
C1 P1 C8 C9 -149.0(3) . . . . ?
Au1 P1 C8 C9 -22.8(3) . . . . ?
C2 P1 C8 C13 -75.8(4) . . . . ?
C1 P1 C8 C13 34.4(4) . . . . ?
Au1 P1 C8 C13 160.6(3) . . . . ?
C13 C8 C9 C10 3.5(6) . . . . ?
P1 C8 C9 C10 -173.1(3) . . . . ?
C8 C9 C10 C11 -2.7(6) . . . . ?
C9 C10 C11 C12 0.4(7) . . . . ?
C10 C11 C12 C13 1.0(7) . . . . ?
C11 C12 C13 C8 -0.2(7) . . . . ?
C9 C8 C13 C12 -2.1(6) . . . . ?
P1 C8 C13 C12 174.5(3) . . . . ?
P2 O1 C14 C15 107.1(5) . . . . ?
P2 O1 C14 C18 -137.5(4) . . . . ?
O1 C14 C15 C16 71.4(7) . . . . ?
C18 C14 C15 C16 -47.4(8) . . . . ?
C14 C15 C16 C17 34.7(9) . . . . ?
C15 C16 C17 C18 -8.4(8) . . . . ?
C15 C14 C18 C17 38.7(6) . . . . ?
O1 C14 C18 C17 -80.7(5) . . . . ?
C16 C17 C18 C14 -18.1(6) . . . . ?
O1 P2 C19 C20 142.1(4) . . . . ?
S2 P2 C19 C20 16.5(4) . . . . ?
S1 P2 C19 C20 -111.2(4) . . . . ?
O1 P2 C19 C24 -42.1(4) . . . . ?
S2 P2 C19 C24 -167.7(3) . . . . ?
S1 P2 C19 C24 64.6(4) . . . . ?
C24 C19 C20 C21 -2.2(7) . . . . ?
P2 C19 C20 C21 173.6(4) . . . . ?
C19 C20 C21 C22 -0.6(7) . . . . ?
C25 O2 C22 C23 -1.1(7) . . . . ?
C25 O2 C22 C21 178.7(4) . . . . ?
C20 C21 C22 O2 -176.7(4) . . . . ?
C20 C21 C22 C23 3.1(7) . . . . ?
O2 C22 C23 C24 177.2(4) . . . . ?
C21 C22 C23 C24 -2.6(7) . . . . ?
C22 C23 C24 C19 -0.3(7) . . . . ?
C20 C19 C24 C23 2.7(7) . . . . ?
P2 C19 C24 C23 -173.2(3) . . . . ?
